data_1576272
loop_
_publ_author_name
'Jiang, Yi-Fan Shuo'
'Zhang, Yue'
'Tong, Shuo'
'Zhu, Jieping'
'Wang, Mei-Xiang'

_publ_section_title
;
 Inherently Chiral Homo-Heteracalixarenes: Design and Synthesis via
 Enantioselective Intramolecular Sonogashira Cross-coupling Reaction
;
_journal_name_full 'Chemical Science'
_journal_paper_doi 10.1039/D5SC05923B
_journal_year 2025
_chemical_formula_sum 'C37 H34 N6 O5'
_chemical_formula_weight 642.70
_space_group_crystal_system triclinic
_space_group_IT_number 2
_space_group_name_Hall '-P 1'
_space_group_name_H-M_alt 'P -1'
_atom_sites_solution_hydrogens geom
_audit_block_doi 10.5517/ccdc.csd.cc2lzvct
_audit_creation_method SHELXL-2018/3
_audit_update_record
;
2025-10-26 deposited with the CCDC.	2025-11-11 downloaded from the CCDC.
;
_cell_angle_alpha 80.055(2)
_cell_angle_beta 76.924(2)
_cell_angle_gamma 82.858(2)
_cell_formula_units_Z 2
_cell_length_a 11.0467(2)
_cell_length_b 11.8260(2)
_cell_length_c 12.9432(2)
_cell_measurement_reflns_used 11342
_cell_measurement_temperature 173(2)
_cell_measurement_theta_max 76.6650
_cell_measurement_theta_min 3.7820
_cell_volume 1615.87(5)
_computing_cell_refinement 'CrysAlisPro 1.171.42.55a (Rigaku OD, 2022)'
_computing_data_collection 'CrysAlisPro 1.171.42.55a (Rigaku OD, 2022)'
_computing_data_reduction 'CrysAlisPro 1.171.42.55a (Rigaku OD, 2022)'
_computing_structure_refinement 'SHELXL-2018/3 (Sheldrick, 2018)'
_computing_structure_solution 'SHELXT 2018/2 (Sheldrick, 2018)'
_diffrn_ambient_temperature 173(2)
_diffrn_detector 'Hybrid Pixel Array Detector'
_diffrn_detector_area_resol_mean 10.0000
_diffrn_detector_type HyPix
_diffrn_measured_fraction_theta_full 0.996
_diffrn_measured_fraction_theta_max 0.952
_diffrn_measurement_device 'four-circle diffractometer'
_diffrn_measurement_device_type 'XtaLAB Synergy R, DW system, HyPix'
_diffrn_measurement_method '\w scans'
_diffrn_radiation_type CuK\a
_diffrn_radiation_wavelength 1.54184
_diffrn_reflns_av_R_equivalents 0.0313
_diffrn_reflns_av_unetI/netI 0.0298
_diffrn_reflns_Laue_measured_fraction_full 0.996
_diffrn_reflns_Laue_measured_fraction_max 0.952
_diffrn_reflns_limit_h_max 13
_diffrn_reflns_limit_h_min -13
_diffrn_reflns_limit_k_max 14
_diffrn_reflns_limit_k_min -14
_diffrn_reflns_limit_l_max 15
_diffrn_reflns_limit_l_min -16
_diffrn_reflns_number 19809
_diffrn_reflns_point_group_measured_fraction_full 0.996
_diffrn_reflns_point_group_measured_fraction_max 0.952
_diffrn_reflns_theta_full 67.684
_diffrn_reflns_theta_max 76.709
_diffrn_reflns_theta_min 3.810
_diffrn_source 'Rotating-anode X-ray tube'
_diffrn_source_type 'Rigaku (Cu) X-ray Source'
_exptl_absorpt_coefficient_mu 0.731
_exptl_absorpt_correction_T_max 1.00000
_exptl_absorpt_correction_T_min 0.62992
_exptl_absorpt_correction_type multi-scan
_exptl_absorpt_process_details
;
CrysAlisPro 1.171.42.55a (Rigaku Oxford Diffraction, 2022)
Empirical absorption correction using spherical harmonics,
implemented in SCALE3 ABSPACK scaling algorithm.
;
_exptl_crystal_colour 'clear light brown'
_exptl_crystal_density_diffrn 1.321
_exptl_crystal_description block
_exptl_crystal_F_000 676
_exptl_crystal_size_max 0.300
_exptl_crystal_size_mid 0.200
_exptl_crystal_size_min 0.150
_refine_diff_density_max 0.249
_refine_diff_density_min -0.228
_refine_diff_density_rms 0.042
_refine_ls_extinction_coef 0.00102(15)
_refine_ls_extinction_expression Fc^*^=kFc[1+0.001xFc^2^\l^3^/sin(2\q)]^-1/4^
_refine_ls_extinction_method 'SHELXL-2018/3 (Sheldrick 2018)'
_refine_ls_goodness_of_fit_ref 1.047
_refine_ls_hydrogen_treatment constr
_refine_ls_matrix_type full
_refine_ls_number_parameters 440
_refine_ls_number_reflns 6472
_refine_ls_number_restraints 0
_refine_ls_restrained_S_all 1.047
_refine_ls_R_factor_all 0.0531
_refine_ls_R_factor_gt 0.0448
_refine_ls_shift/su_max 0.000
_refine_ls_shift/su_mean 0.000
_refine_ls_structure_factor_coef Fsqd
_refine_ls_weighting_details 'w=1/[\s^2^(Fo^2^)+(0.0359P)^2^+1.0913P] where P=(Fo^2^+2Fc^2^)/3'
_refine_ls_weighting_scheme calc
_refine_ls_wR_factor_gt 0.1067
_refine_ls_wR_factor_ref 0.1113
_reflns_Friedel_coverage 0.000
_reflns_number_gt 5531
_reflns_number_total 6472
_reflns_threshold_expression 'I > 2\s(I)'
_cod_data_source_file d5sc05923b2.cif
_cod_data_source_block B
_cod_database_code 1576272
_shelx_shelxl_version_number 2018/3
_shelx_space_group_comment
;
The symmetry employed for this shelxl refinement is uniquely defined
by the following loop, which should always be used as a source of
symmetry information in preference to the above space-group names.
They are only intended as comments.
;

loop_
_space_group_symop_operation_xyz
'x, y, z'
'-x, -y, -z'

loop_
_atom_site_label
_atom_site_type_symbol
_atom_site_fract_x
_atom_site_fract_y
_atom_site_fract_z
_atom_site_U_iso_or_equiv
_atom_site_adp_type
_atom_site_occupancy
_atom_site_site_symmetry_order
_atom_site_calc_flag
_atom_site_refinement_flags_posn
_atom_site_refinement_flags_adp
_atom_site_refinement_flags_occupancy
_atom_site_disorder_assembly
_atom_site_disorder_group
O001 O 0.66649(10) 0.20397(9) 0.56393(9) 0.0266(2) Uani 1 1 d . . . . .
O002 O 0.67238(11) 0.53268(10) 0.20374(9) 0.0294(3) Uani 1 1 d . . . . .
O003 O 0.65321(11) 0.57336(9) 0.56990(9) 0.0273(3) Uani 1 1 d . . . . .
O004 O 0.38778(14) 0.09113(12) 0.25122(10) 0.0421(3) Uani 1 1 d . . . . .
N005 N 0.63130(12) 0.39876(11) 0.67674(11) 0.0247(3) Uani 1 1 d . . . . .
N006 N 0.42953(13) 0.15716(12) 0.17200(11) 0.0285(3) Uani 1 1 d . . . . .
N007 N 0.62899(13) 0.21964(12) 0.78382(11) 0.0273(3) Uani 1 1 d . . . . .
N008 N 0.73707(13) 0.35476(12) 0.82277(11) 0.0271(3) Uani 1 1 d . . . . .
N009 N 0.73649(12) 0.54327(12) 0.71914(11) 0.0265(3) Uani 1 1 d . . . . .
O00A O 0.41651(17) 0.14929(14) 0.08206(11) 0.0573(5) Uani 1 1 d . . . . .
N00B N 0.82366(14) 0.50071(13) 0.86973(11) 0.0328(3) Uani 1 1 d . . . . .
C00C C 0.47515(14) 0.15463(13) 0.47605(12) 0.0235(3) Uani 1 1 d . . . . .
C00D C 0.55466(14) 0.17783(13) 0.63075(12) 0.0226(3) Uani 1 1 d . . . . .
C00E C 0.52776(14) 0.25653(13) 0.28096(12) 0.0230(3) Uani 1 1 d . . . . .
C00F C 0.67535(14) 0.50034(13) 0.66048(12) 0.0235(3) Uani 1 1 d . . . . .
C00G C 0.45810(14) 0.14541(13) 0.59019(12) 0.0228(3) Uani 1 1 d . . . . .
C00H C 0.49556(14) 0.18252(13) 0.38079(12) 0.0239(3) Uani 1 1 d . . . . .
C00I C 0.49640(14) 0.25133(14) 0.18331(12) 0.0244(3) Uani 1 1 d . . . . .
C00J C 0.66674(14) 0.32755(14) 0.76027(12) 0.0239(3) Uani 1 1 d . . . . .
C00K C 0.72042(14) 0.54073(13) 0.47345(12) 0.0232(3) Uani 1 1 d . . . . .
C00L C 0.59290(14) 0.34939(14) 0.28597(12) 0.0250(3) Uani 1 1 d . . . . .
H00L H 0.621003 0.352415 0.349517 0.030 Uiso 1 1 calc R U . . .
C00M C 0.72944(15) 0.52572(14) 0.29179(12) 0.0256(3) Uani 1 1 d . . . . .
C00N C 0.66082(15) 0.55717(13) 0.38756(13) 0.0250(3) Uani 1 1 d . . . . .
H00N H 0.576488 0.588688 0.394349 0.030 Uiso 1 1 calc R U . . .
C00O C 0.34578(15) 0.11818(14) 0.65976(13) 0.0256(3) Uani 1 1 d . . . . .
H00O H 0.282308 0.093722 0.632154 0.031 Uiso 1 1 calc R U . . .
C00P C 0.61680(14) 0.43652(14) 0.19985(13) 0.0249(3) Uani 1 1 d . . . . .
C00Q C 0.52503(15) 0.33660(15) 0.09518(13) 0.0284(3) Uani 1 1 d . . . . .
H00Q H 0.504533 0.330185 0.029112 0.034 Uiso 1 1 calc R U . . .
C00R C 0.76346(14) 0.46501(14) 0.80248(13) 0.0257(3) Uani 1 1 d . . . . .
C00S C 0.53356(15) 0.18748(13) 0.73818(13) 0.0239(3) Uani 1 1 d . . . . .
C00T C 0.32442(15) 0.12599(14) 0.76872(13) 0.0268(3) Uani 1 1 d . . . . .
C00U C 0.58291(15) 0.43012(15) 0.10345(13) 0.0282(3) Uani 1 1 d . . . . .
H00U H 0.599713 0.489824 0.044189 0.034 Uiso 1 1 calc R U . . .
C00V C 0.41989(15) 0.16225(14) 0.80586(13) 0.0268(3) Uani 1 1 d . . . . .
H00V H 0.407067 0.169979 0.879492 0.032 Uiso 1 1 calc R U . . .
C00W C 0.84402(15) 0.49570(15) 0.46338(14) 0.0305(4) Uani 1 1 d . . . . .
H00W H 0.882974 0.484648 0.523153 0.037 Uiso 1 1 calc R U . . .
C00X C 0.85282(16) 0.48211(16) 0.27881(14) 0.0329(4) Uani 1 1 d . . . . .
H00X H 0.897797 0.462740 0.211531 0.039 Uiso 1 1 calc R U . . .
C00Y C 0.87852(16) 0.14058(15) 0.49368(15) 0.0331(4) Uani 1 1 d . . . . .
C00Z C 0.20116(16) 0.09305(18) 0.84427(14) 0.0353(4) Uani 1 1 d . . . . .
C010 C 0.67185(18) 0.13732(15) 0.86918(14) 0.0344(4) Uani 1 1 d . . . . .
H01A H 0.762938 0.133985 0.857591 0.052 Uiso 1 1 calc R U . . .
H01B H 0.647024 0.060816 0.868332 0.052 Uiso 1 1 calc R U . . .
H01C H 0.634287 0.162059 0.938752 0.052 Uiso 1 1 calc R U . . .
C011 C 0.90999(16) 0.46706(17) 0.36590(15) 0.0366(4) Uani 1 1 d . . . . .
H011 H 0.994838 0.436955 0.358434 0.044 Uiso 1 1 calc R U . . .
C012 C 0.87421(18) 0.41933(18) 0.95029(15) 0.0391(4) Uani 1 1 d . . . . .
H01D H 0.837127 0.346055 0.960534 0.059 Uiso 1 1 calc R U . . .
H01E H 0.854715 0.450398 1.018210 0.059 Uiso 1 1 calc R U . . .
H01F H 0.964921 0.406624 0.926487 0.059 Uiso 1 1 calc R U . . .
C013 C 0.83890(18) 0.62176(17) 0.86449(16) 0.0386(4) Uani 1 1 d . . . . .
H01G H 0.811876 0.665856 0.801016 0.058 Uiso 1 1 calc R U . . .
H01H H 0.926903 0.631453 0.859803 0.058 Uiso 1 1 calc R U . . .
H01I H 0.788236 0.649765 0.929120 0.058 Uiso 1 1 calc R U . . .
C014 C 0.93635(18) 0.19539(17) 0.55289(16) 0.0395(4) Uani 1 1 d . . . . .
H014 H 0.892298 0.213891 0.620742 0.047 Uiso 1 1 calc R U . . .
C015 C 0.94393(19) 0.11493(17) 0.39527(17) 0.0421(4) Uani 1 1 d . . . . .
H015 H 0.904867 0.078291 0.353326 0.050 Uiso 1 1 calc R U . . .
C016 C 1.12329(18) 0.19606(18) 0.41642(19) 0.0474(5) Uani 1 1 d . . . . .
H016 H 1.207198 0.214329 0.390466 0.057 Uiso 1 1 calc R U . . .
C017 C 1.05818(19) 0.22354(17) 0.51394(18) 0.0444(5) Uani 1 1 d . . . . .
H017 H 1.096806 0.261978 0.554834 0.053 Uiso 1 1 calc R U . . .
C018 C 0.74853(18) 0.10492(17) 0.5381(2) 0.0500(6) Uani 1 1 d . . . . .
H01J H 0.720427 0.069875 0.484427 0.060 Uiso 1 1 calc R U . . .
H01K H 0.747693 0.046894 0.603260 0.060 Uiso 1 1 calc R U . . .
C019 C 1.0667(2) 0.14218(19) 0.35666(18) 0.0497(5) Uani 1 1 d . . . . .
H019 H 1.111300 0.123470 0.289017 0.060 Uiso 1 1 calc R U . . .
C01A C 0.08985(18) 0.1423(2) 0.79364(17) 0.0499(5) Uani 1 1 d . . . . .
H01L H 0.091595 0.226016 0.774063 0.075 Uiso 1 1 calc R U . . .
H01M H 0.012205 0.124913 0.845162 0.075 Uiso 1 1 calc R U . . .
H01N H 0.094375 0.107588 0.729232 0.075 Uiso 1 1 calc R U . . .
C01B C 0.2045(2) -0.0394(2) 0.8651(2) 0.0595(6) Uani 1 1 d . . . . .
H01O H 0.217380 -0.068621 0.796619 0.089 Uiso 1 1 calc R U . . .
H01P H 0.125177 -0.062531 0.910707 0.089 Uiso 1 1 calc R U . . .
H01Q H 0.272949 -0.071451 0.901086 0.089 Uiso 1 1 calc R U . . .
C01C C 0.1825(2) 0.1376(3) 0.95133(18) 0.0733(9) Uani 1 1 d . . . . .
H01R H 0.249625 0.102551 0.987955 0.110 Uiso 1 1 calc R U . . .
H01S H 0.101903 0.117231 0.996281 0.110 Uiso 1 1 calc R U . . .
H01T H 0.184144 0.221586 0.938403 0.110 Uiso 1 1 calc R U . . .

loop_
_atom_site_aniso_label
_atom_site_aniso_U_11
_atom_site_aniso_U_22
_atom_site_aniso_U_33
_atom_site_aniso_U_23
_atom_site_aniso_U_13
_atom_site_aniso_U_12
O001 0.0249(5) 0.0241(6) 0.0293(6) -0.0027(5) -0.0020(4) -0.0046(4)
O002 0.0365(6) 0.0302(6) 0.0233(6) 0.0023(5) -0.0106(5) -0.0105(5)
O003 0.0325(6) 0.0251(6) 0.0241(6) -0.0042(5) -0.0073(5) 0.0020(5)
O004 0.0614(9) 0.0401(7) 0.0271(7) 0.0012(6) -0.0089(6) -0.0235(6)
N005 0.0260(7) 0.0251(7) 0.0250(7) -0.0037(5) -0.0089(5) -0.0030(5)
N006 0.0328(7) 0.0311(7) 0.0235(7) -0.0045(6) -0.0084(6) -0.0043(6)
N007 0.0313(7) 0.0280(7) 0.0264(7) 0.0006(6) -0.0145(6) -0.0079(6)
N008 0.0284(7) 0.0318(7) 0.0243(7) -0.0042(6) -0.0101(5) -0.0067(6)
N009 0.0277(7) 0.0278(7) 0.0255(7) -0.0058(6) -0.0058(5) -0.0049(5)
O00A 0.0929(12) 0.0630(10) 0.0283(7) -0.0005(7) -0.0245(8) -0.0413(9)
N00B 0.0373(8) 0.0376(8) 0.0289(7) -0.0070(6) -0.0123(6) -0.0117(6)
C00C 0.0254(7) 0.0214(7) 0.0244(8) -0.0020(6) -0.0064(6) -0.0046(6)
C00D 0.0243(7) 0.0196(7) 0.0229(7) 0.0008(6) -0.0046(6) -0.0047(6)
C00E 0.0228(7) 0.0256(8) 0.0194(7) -0.0036(6) -0.0030(6) 0.0000(6)
C00F 0.0226(7) 0.0257(8) 0.0219(7) -0.0056(6) -0.0041(6) 0.0009(6)
C00G 0.0284(8) 0.0204(7) 0.0202(7) -0.0013(6) -0.0067(6) -0.0035(6)
C00H 0.0258(8) 0.0242(8) 0.0231(8) -0.0039(6) -0.0060(6) -0.0044(6)
C00I 0.0251(7) 0.0265(8) 0.0220(8) -0.0051(6) -0.0046(6) -0.0019(6)
C00J 0.0231(7) 0.0277(8) 0.0220(7) -0.0050(6) -0.0055(6) -0.0034(6)
C00K 0.0272(8) 0.0196(7) 0.0229(8) -0.0009(6) -0.0048(6) -0.0067(6)
C00L 0.0262(8) 0.0294(8) 0.0197(7) -0.0038(6) -0.0057(6) -0.0023(6)
C00M 0.0307(8) 0.0254(8) 0.0217(8) 0.0029(6) -0.0086(6) -0.0094(6)
C00N 0.0255(7) 0.0224(8) 0.0272(8) 0.0002(6) -0.0082(6) -0.0036(6)
C00O 0.0270(8) 0.0285(8) 0.0235(8) -0.0029(6) -0.0079(6) -0.0072(6)
C00P 0.0233(7) 0.0268(8) 0.0240(8) -0.0027(6) -0.0042(6) -0.0031(6)
C00Q 0.0320(8) 0.0348(9) 0.0194(8) -0.0026(7) -0.0084(6) -0.0032(7)
C00R 0.0229(7) 0.0319(8) 0.0242(8) -0.0084(7) -0.0040(6) -0.0058(6)
C00S 0.0276(8) 0.0219(7) 0.0242(8) 0.0003(6) -0.0106(6) -0.0058(6)
C00T 0.0277(8) 0.0314(9) 0.0212(8) -0.0013(7) -0.0053(6) -0.0060(6)
C00U 0.0315(8) 0.0311(9) 0.0208(8) 0.0020(7) -0.0066(6) -0.0046(7)
C00V 0.0321(8) 0.0306(8) 0.0187(7) -0.0024(6) -0.0071(6) -0.0057(7)
C00W 0.0262(8) 0.0386(10) 0.0285(9) -0.0035(7) -0.0096(7) -0.0046(7)
C00X 0.0304(9) 0.0416(10) 0.0251(8) -0.0053(7) -0.0015(7) -0.0049(7)
C00Y 0.0271(8) 0.0244(8) 0.0445(10) -0.0001(7) -0.0041(7) -0.0026(7)
C00Z 0.0277(8) 0.0551(12) 0.0232(8) -0.0037(8) -0.0027(7) -0.0119(8)
C010 0.0426(10) 0.0315(9) 0.0338(9) 0.0031(8) -0.0208(8) -0.0086(7)
C011 0.0240(8) 0.0504(11) 0.0346(9) -0.0061(8) -0.0060(7) -0.0004(7)
C012 0.0375(10) 0.0541(12) 0.0311(9) -0.0060(9) -0.0139(8) -0.0132(8)
C013 0.0384(10) 0.0413(10) 0.0431(11) -0.0180(9) -0.0118(8) -0.0083(8)
C014 0.0412(10) 0.0354(10) 0.0406(10) -0.0020(8) -0.0072(8) -0.0061(8)
C015 0.0407(10) 0.0384(10) 0.0476(11) -0.0094(9) -0.0084(9) -0.0027(8)
C016 0.0271(9) 0.0385(11) 0.0676(14) 0.0091(10) -0.0036(9) -0.0039(8)
C017 0.0389(10) 0.0380(11) 0.0589(13) 0.0040(9) -0.0212(10) -0.0089(8)
C018 0.0292(9) 0.0316(10) 0.0851(17) -0.0185(10) 0.0047(10) -0.0039(8)
C019 0.0428(11) 0.0464(12) 0.0496(12) -0.0042(10) 0.0066(9) 0.0009(9)
C01A 0.0297(10) 0.0785(16) 0.0401(11) -0.0093(11) -0.0046(8) -0.0040(10)
C01B 0.0462(12) 0.0643(15) 0.0576(14) 0.0169(12) -0.0007(10) -0.0205(11)
C01C 0.0416(12) 0.149(3) 0.0355(12) -0.0359(15) 0.0085(9) -0.0340(15)

loop_
_atom_type_symbol
_atom_type_description
_atom_type_scat_dispersion_real
_atom_type_scat_dispersion_imag
_atom_type_scat_source
C C 0.0181 0.0091 'International Tables Vol C Tables 4.2.6.8 and 6.1.1.4'
H H 0.0000 0.0000 'International Tables Vol C Tables 4.2.6.8 and 6.1.1.4'
N N 0.0311 0.0180 'International Tables Vol C Tables 4.2.6.8 and 6.1.1.4'
O O 0.0492 0.0322 'International Tables Vol C Tables 4.2.6.8 and 6.1.1.4'

loop_
_geom_angle_atom_site_label_1
_geom_angle_atom_site_label_2
_geom_angle_atom_site_label_3
_geom_angle
_geom_angle_site_symmetry_1
_geom_angle_site_symmetry_3
_geom_angle_publ_flag
C00D O001 C018 113.67(13) . . ?
C00P O002 C00M 115.20(12) . . ?
C00F O003 C00K 114.76(12) . . ?
C00F N005 C00J 112.65(13) . . ?
O004 N006 O00A 122.86(15) . . ?
O004 N006 C00I 119.22(13) . . ?
O00A N006 C00I 117.90(14) . . ?
C00J N007 C00S 121.77(13) . . ?
C00J N007 C010 119.96(13) . . ?
C00S N007 C010 117.66(13) . . ?
C00R N008 C00J 114.53(14) . . ?
C00F N009 C00R 112.34(14) . . ?
C00R N00B C013 121.19(15) . . ?
C00R N00B C012 121.24(15) . . ?
C013 N00B C012 117.58(14) . . ?
C00H C00C C00G 167.70(16) . . ?
O001 C00D C00S 120.26(13) . . ?
O001 C00D C00G 120.78(13) . . ?
C00S C00D C00G 118.91(14) . . ?
C00I C00E C00L 117.42(14) . . ?
C00I C00E C00H 128.34(15) . . ?
C00L C00E C00H 114.12(14) . . ?
N005 C00F N009 129.30(15) . . ?
N005 C00F O003 115.69(13) . . ?
N009 C00F O003 115.01(14) . . ?
C00O C00G C00D 119.75(14) . . ?
C00O C00G C00C 122.39(14) . . ?
C00D C00G C00C 117.48(14) . . ?
C00C C00H C00E 157.20(16) . . ?
C00Q C00I C00E 121.48(15) . . ?
C00Q C00I N006 118.04(14) . . ?
C00E C00I N006 120.46(14) . . ?
N008 C00J N005 125.27(15) . . ?
N008 C00J N007 116.55(14) . . ?
N005 C00J N007 118.19(13) . . ?
C00W C00K C00N 121.46(15) . . ?
C00W C00K O003 120.61(14) . . ?
C00N C00K O003 117.91(14) . . ?
C00P C00L C00E 121.01(14) . . ?
C00P C00L H00L 119.5 . . ?
C00E C00L H00L 119.5 . . ?
C00X C00M C00N 122.72(15) . . ?
C00X C00M O002 117.07(15) . . ?
C00N C00M O002 120.15(14) . . ?
C00M C00N C00K 117.21(15) . . ?
C00M C00N H00N 121.4 . . ?
C00K C00N H00N 121.4 . . ?
C00T C00O C00G 121.64(14) . . ?
C00T C00O H00O 119.2 . . ?
C00G C00O H00O 119.2 . . ?
O002 C00P C00L 122.98(14) . . ?
O002 C00P C00U 116.68(14) . . ?
C00L C00P C00U 120.33(15) . . ?
C00U C00Q C00I 120.19(15) . . ?
C00U C00Q H00Q 119.9 . . ?
C00I C00Q H00Q 119.9 . . ?
N008 C00R N00B 117.33(15) . . ?
N008 C00R N009 125.28(14) . . ?
N00B C00R N009 117.39(15) . . ?
C00D C00S C00V 120.41(14) . . ?
C00D C00S N007 121.21(14) . . ?
C00V C00S N007 118.35(14) . . ?
C00V C00T C00O 117.33(15) . . ?
C00V C00T C00Z 121.91(14) . . ?
C00O C00T C00Z 120.75(14) . . ?
C00Q C00U C00P 119.40(15) . . ?
C00Q C00U H00U 120.3 . . ?
C00P C00U H00U 120.3 . . ?
C00S C00V C00T 121.89(14) . . ?
C00S C00V H00V 119.1 . . ?
C00T C00V H00V 119.1 . . ?
C011 C00W C00K 119.57(15) . . ?
C011 C00W H00W 120.2 . . ?
C00K C00W H00W 120.2 . . ?
C00M C00X C011 118.75(16) . . ?
C00M C00X H00X 120.6 . . ?
C011 C00X H00X 120.6 . . ?
C015 C00Y C014 118.82(17) . . ?
C015 C00Y C018 120.61(18) . . ?
C014 C00Y C018 120.52(18) . . ?
C01A C00Z C01C 107.92(18) . . ?
C01A C00Z C00T 110.96(15) . . ?
C01C C00Z C00T 111.86(15) . . ?
C01A C00Z C01B 109.03(17) . . ?
C01C C00Z C01B 109.1(2) . . ?
C00T C00Z C01B 107.96(16) . . ?
N007 C010 H01A 109.5 . . ?
N007 C010 H01B 109.5 . . ?
H01A C010 H01B 109.5 . . ?
N007 C010 H01C 109.5 . . ?
H01A C010 H01C 109.5 . . ?
H01B C010 H01C 109.5 . . ?
C00W C011 C00X 120.26(16) . . ?
C00W C011 H011 119.9 . . ?
C00X C011 H011 119.9 . . ?
N00B C012 H01D 109.5 . . ?
N00B C012 H01E 109.5 . . ?
H01D C012 H01E 109.5 . . ?
N00B C012 H01F 109.5 . . ?
H01D C012 H01F 109.5 . . ?
H01E C012 H01F 109.5 . . ?
N00B C013 H01G 109.5 . . ?
N00B C013 H01H 109.5 . . ?
H01G C013 H01H 109.5 . . ?
N00B C013 H01I 109.5 . . ?
H01G C013 H01I 109.5 . . ?
H01H C013 H01I 109.5 . . ?
C00Y C014 C017 120.47(19) . . ?
C00Y C014 H014 119.8 . . ?
C017 C014 H014 119.8 . . ?
C00Y C015 C019 120.7(2) . . ?
C00Y C015 H015 119.7 . . ?
C019 C015 H015 119.7 . . ?
C019 C016 C017 119.80(19) . . ?
C019 C016 H016 120.1 . . ?
C017 C016 H016 120.1 . . ?
C016 C017 C014 120.3(2) . . ?
C016 C017 H017 119.9 . . ?
C014 C017 H017 119.9 . . ?
O001 C018 C00Y 109.12(15) . . ?
O001 C018 H01J 109.9 . . ?
C00Y C018 H01J 109.9 . . ?
O001 C018 H01K 109.9 . . ?
C00Y C018 H01K 109.9 . . ?
H01J C018 H01K 108.3 . . ?
C016 C019 C015 119.9(2) . . ?
C016 C019 H019 120.0 . . ?
C015 C019 H019 120.0 . . ?
C00Z C01A H01L 109.5 . . ?
C00Z C01A H01M 109.5 . . ?
H01L C01A H01M 109.5 . . ?
C00Z C01A H01N 109.5 . . ?
H01L C01A H01N 109.5 . . ?
H01M C01A H01N 109.5 . . ?
C00Z C01B H01O 109.5 . . ?
C00Z C01B H01P 109.5 . . ?
H01O C01B H01P 109.5 . . ?
C00Z C01B H01Q 109.5 . . ?
H01O C01B H01Q 109.5 . . ?
H01P C01B H01Q 109.5 . . ?
C00Z C01C H01R 109.5 . . ?
C00Z C01C H01S 109.5 . . ?
H01R C01C H01S 109.5 . . ?
C00Z C01C H01T 109.5 . . ?
H01R C01C H01T 109.5 . . ?
H01S C01C H01T 109.5 . . ?

loop_
_geom_bond_atom_site_label_1
_geom_bond_atom_site_label_2
_geom_bond_distance
_geom_bond_site_symmetry_2
_geom_bond_publ_flag
O001 C00D 1.3744(18) . ?
O001 C018 1.428(2) . ?
O002 C00P 1.3712(19) . ?
O002 C00M 1.4081(18) . ?
O003 C00F 1.3811(19) . ?
O003 C00K 1.3908(19) . ?
O004 N006 1.2136(19) . ?
N005 C00F 1.317(2) . ?
N005 C00J 1.351(2) . ?
N006 O00A 1.2251(18) . ?
N006 C00I 1.455(2) . ?
N007 C00J 1.355(2) . ?
N007 C00S 1.4367(19) . ?
N007 C010 1.464(2) . ?
N008 C00R 1.340(2) . ?
N008 C00J 1.3409(19) . ?
N009 C00F 1.319(2) . ?
N009 C00R 1.357(2) . ?
N00B C00R 1.355(2) . ?
N00B C013 1.450(2) . ?
N00B C012 1.452(2) . ?
C00C C00H 1.197(2) . ?
C00C C00G 1.433(2) . ?
C00D C00S 1.379(2) . ?
C00D C00G 1.409(2) . ?
C00E C00I 1.397(2) . ?
C00E C00L 1.404(2) . ?
C00E C00H 1.429(2) . ?
C00G C00O 1.396(2) . ?
C00I C00Q 1.392(2) . ?
C00K C00W 1.388(2) . ?
C00K C00N 1.390(2) . ?
C00L C00P 1.383(2) . ?
C00L H00L 0.9500 . ?
C00M C00X 1.380(2) . ?
C00M C00N 1.383(2) . ?
C00N H00N 0.9500 . ?
C00O C00T 1.394(2) . ?
C00O H00O 0.9500 . ?
C00P C00U 1.398(2) . ?
C00Q C00U 1.375(2) . ?
C00Q H00Q 0.9500 . ?
C00S C00V 1.392(2) . ?
C00T C00V 1.393(2) . ?
C00T C00Z 1.536(2) . ?
C00U H00U 0.9500 . ?
C00V H00V 0.9500 . ?
C00W C011 1.381(3) . ?
C00W H00W 0.9500 . ?
C00X C011 1.388(2) . ?
C00X H00X 0.9500 . ?
C00Y C015 1.378(3) . ?
C00Y C014 1.383(3) . ?
C00Y C018 1.505(2) . ?
C00Z C01A 1.528(3) . ?
C00Z C01C 1.528(3) . ?
C00Z C01B 1.541(3) . ?
C010 H01A 0.9800 . ?
C010 H01B 0.9800 . ?
C010 H01C 0.9800 . ?
C011 H011 0.9500 . ?
C012 H01D 0.9800 . ?
C012 H01E 0.9800 . ?
C012 H01F 0.9800 . ?
C013 H01G 0.9800 . ?
C013 H01H 0.9800 . ?
C013 H01I 0.9800 . ?
C014 C017 1.387(3) . ?
C014 H014 0.9500 . ?
C015 C019 1.393(3) . ?
C015 H015 0.9500 . ?
C016 C019 1.372(3) . ?
C016 C017 1.374(3) . ?
C016 H016 0.9500 . ?
C017 H017 0.9500 . ?
C018 H01J 0.9900 . ?
C018 H01K 0.9900 . ?
C019 H019 0.9500 . ?
C01A H01L 0.9800 . ?
C01A H01M 0.9800 . ?
C01A H01N 0.9800 . ?
C01B H01O 0.9800 . ?
C01B H01P 0.9800 . ?
C01B H01Q 0.9800 . ?
C01C H01R 0.9800 . ?
C01C H01S 0.9800 . ?
C01C H01T 0.9800 . ?

loop_
_geom_torsion_atom_site_label_1
_geom_torsion_atom_site_label_2
_geom_torsion_atom_site_label_3
_geom_torsion_atom_site_label_4
_geom_torsion
_geom_torsion_site_symmetry_1
_geom_torsion_site_symmetry_2
_geom_torsion_site_symmetry_3
_geom_torsion_site_symmetry_4
_geom_torsion_publ_flag
C018 O001 C00D C00S 102.96(19) . . . . ?
C018 O001 C00D C00G -79.6(2) . . . . ?
C00J N005 C00F N009 -7.2(2) . . . . ?
C00J N005 C00F O003 173.78(13) . . . . ?
C00R N009 C00F N005 5.5(2) . . . . ?
C00R N009 C00F O003 -175.49(13) . . . . ?
C00K O003 C00F N005 -70.43(17) . . . . ?
C00K O003 C00F N009 110.39(15) . . . . ?
O001 C00D C00G C00O 179.39(14) . . . . ?
C00S C00D C00G C00O -3.2(2) . . . . ?
O001 C00D C00G C00C -7.6(2) . . . . ?
C00S C00D C00G C00C 169.87(14) . . . . ?
C00H C00C C00G C00O 124.5(7) . . . . ?
C00H C00C C00G C00D -48.4(8) . . . . ?
C00G C00C C00H C00E -3.1(11) . . . . ?
C00I C00E C00H C00C -155.2(4) . . . . ?
C00L C00E C00H C00C 20.7(5) . . . . ?
C00L C00E C00I C00Q -1.9(2) . . . . ?
C00H C00E C00I C00Q 173.84(16) . . . . ?
C00L C00E C00I N006 179.63(14) . . . . ?
C00H C00E C00I N006 -4.6(2) . . . . ?
O004 N006 C00I C00Q -169.46(16) . . . . ?
O00A N006 C00I C00Q 9.6(2) . . . . ?
O004 N006 C00I C00E 9.0(2) . . . . ?
O00A N006 C00I C00E -171.97(16) . . . . ?
C00R N008 C00J N005 5.4(2) . . . . ?
C00R N008 C00J N007 -174.63(14) . . . . ?
C00F N005 C00J N008 1.1(2) . . . . ?
C00F N005 C00J N007 -178.87(14) . . . . ?
C00S N007 C00J N008 167.02(14) . . . . ?
C010 N007 C00J N008 -3.9(2) . . . . ?
C00S N007 C00J N005 -13.0(2) . . . . ?
C010 N007 C00J N005 176.07(15) . . . . ?
C00F O003 C00K C00W -39.7(2) . . . . ?
C00F O003 C00K C00N 141.79(14) . . . . ?
C00I C00E C00L C00P 4.6(2) . . . . ?
C00H C00E C00L C00P -171.75(14) . . . . ?
C00P O002 C00M C00X 89.37(18) . . . . ?
C00P O002 C00M C00N -87.90(18) . . . . ?
C00X C00M C00N C00K -1.5(2) . . . . ?
O002 C00M C00N C00K 175.66(13) . . . . ?
C00W C00K C00N C00M 0.6(2) . . . . ?
O003 C00K C00N C00M 179.16(13) . . . . ?
C00D C00G C00O C00T 2.3(2) . . . . ?
C00C C00G C00O C00T -170.45(15) . . . . ?
C00M O002 C00P C00L 13.9(2) . . . . ?
C00M O002 C00P C00U -166.80(14) . . . . ?
C00E C00L C00P O002 175.36(14) . . . . ?
C00E C00L C00P C00U -3.9(2) . . . . ?
C00E C00I C00Q C00U -1.5(2) . . . . ?
N006 C00I C00Q C00U 176.94(15) . . . . ?
C00J N008 C00R N00B 173.64(14) . . . . ?
C00J N008 C00R N009 -7.4(2) . . . . ?
C013 N00B C00R N008 -170.30(15) . . . . ?
C012 N00B C00R N008 9.1(2) . . . . ?
C013 N00B C00R N009 10.7(2) . . . . ?
C012 N00B C00R N009 -169.89(15) . . . . ?
C00F N009 C00R N008 2.6(2) . . . . ?
C00F N009 C00R N00B -178.45(14) . . . . ?
O001 C00D C00S C00V 179.31(14) . . . . ?
C00G C00D C00S C00V 1.9(2) . . . . ?
O001 C00D C00S N007 -2.9(2) . . . . ?
C00G C00D C00S N007 179.66(14) . . . . ?
C00J N007 C00S C00D 69.8(2) . . . . ?
C010 N007 C00S C00D -119.05(17) . . . . ?
C00J N007 C00S C00V -112.34(18) . . . . ?
C010 N007 C00S C00V 58.8(2) . . . . ?
C00G C00O C00T C00V 0.0(2) . . . . ?
C00G C00O C00T C00Z -178.65(16) . . . . ?
C00I C00Q C00U C00P 2.4(3) . . . . ?
O002 C00P C00U C00Q -178.99(15) . . . . ?
C00L C00P C00U C00Q 0.3(2) . . . . ?
C00D C00S C00V C00T 0.4(2) . . . . ?
N007 C00S C00V C00T -177.41(15) . . . . ?
C00O C00T C00V C00S -1.4(2) . . . . ?
C00Z C00T C00V C00S 177.27(16) . . . . ?
C00N C00K C00W C011 0.4(3) . . . . ?
O003 C00K C00W C011 -178.10(16) . . . . ?
C00N C00M C00X C011 1.2(3) . . . . ?
O002 C00M C00X C011 -175.96(16) . . . . ?
C00V C00T C00Z C01A 137.25(18) . . . . ?
C00O C00T C00Z C01A -44.1(2) . . . . ?
C00V C00T C00Z C01C 16.7(3) . . . . ?
C00O C00T C00Z C01C -164.7(2) . . . . ?
C00V C00T C00Z C01B -103.3(2) . . . . ?
C00O C00T C00Z C01B 75.3(2) . . . . ?
C00K C00W C011 C00X -0.6(3) . . . . ?
C00M C00X C011 C00W -0.2(3) . . . . ?
C015 C00Y C014 C017 -0.3(3) . . . . ?
C018 C00Y C014 C017 177.07(18) . . . . ?
C014 C00Y C015 C019 0.9(3) . . . . ?
C018 C00Y C015 C019 -176.41(19) . . . . ?
C019 C016 C017 C014 1.0(3) . . . . ?
C00Y C014 C017 C016 -0.7(3) . . . . ?
C00D O001 C018 C00Y -163.35(16) . . . . ?
C015 C00Y C018 O001 -125.4(2) . . . . ?
C014 C00Y C018 O001 57.3(3) . . . . ?
C017 C016 C019 C015 -0.4(3) . . . . ?
C00Y C015 C019 C016 -0.6(3) . . . . ?
